data_7104936
loop_
_publ_author_name
'Zeng, Zhuo'
'Guo, Yong'
'Twamley, Brendan'
'Shreeve, Jean'ne M.'

_publ_section_title
;
 Energetic polyazole polynitrobenzenes and their coordination
 complexes.
;
_journal_issue 40
_journal_name_full 'Chemical communications (Cambridge, England)'
_journal_page_first 6014
_journal_page_last 6016
_journal_paper_doi 10.1039/b915090k
_journal_year 2009
_chemical_formula_moiety 'C12 H6 N12 O6'
_chemical_formula_sum 'C12 H6 N12 O6'
_chemical_formula_weight 414.29
_chemical_name_common C12H6N12O6
_chemical_name_systematic ?
_space_group_IT_number 14
_symmetry_cell_setting monoclinic
_symmetry_space_group_name_Hall '-P 2ybc'
_symmetry_space_group_name_H-M 'P 1 21/c 1'
_atom_sites_solution_hydrogens geom
_atom_sites_solution_primary direct
_atom_sites_solution_secondary difmap
_audit_creation_method SHELXL-97
_cell_angle_alpha 90.00
_cell_angle_beta 92.253(2)
_cell_angle_gamma 90.00
_cell_formula_units_Z 8
_cell_length_a 12.2582(17)
_cell_length_b 10.7107(15)
_cell_length_c 24.007(3)
_cell_measurement_reflns_used 9812
_cell_measurement_temperature 90(2)
_cell_measurement_theta_max 30.04
_cell_measurement_theta_min 2.42
_cell_volume 3149.5(7)
_computing_cell_refinement 'SAINT+ v. 7.23a (Bruker, 2006)'
_computing_data_collection 'SMART v. 5.632 (Bruker, 2006)'
_computing_data_reduction 'SAINT+ v. 7.23a (Bruker, 2006)'
_computing_molecular_graphics 'XP, SHELXTL v. 6.14 (Bruker, 2003)'
_computing_publication_material 'XCIF, SHELXTL, v. 6.14 (Bruker, 2003)'
_computing_structure_refinement 'XL, SHELXTL v. 6.14 (Bruker, 2003)'
_computing_structure_solution 'XS, SHELXTL v. 6.14 (Bruker, 2003)'
_diffrn_ambient_temperature 90(2)
_diffrn_detector_area_resol_mean 8.3
_diffrn_measured_fraction_theta_full 1.000
_diffrn_measured_fraction_theta_max 1.000
_diffrn_measurement_device_type 'Bruker/Siemens SMART APEX'
_diffrn_measurement_method '\w scans'
_diffrn_radiation_monochromator graphite
_diffrn_radiation_type MoK\a
_diffrn_radiation_wavelength 0.71073
_diffrn_reflns_av_R_equivalents 0.0423
_diffrn_reflns_av_sigmaI/netI 0.0250
_diffrn_reflns_limit_h_max 15
_diffrn_reflns_limit_h_min -15
_diffrn_reflns_limit_k_max 13
_diffrn_reflns_limit_k_min 0
_diffrn_reflns_limit_l_max 31
_diffrn_reflns_limit_l_min 0
_diffrn_reflns_number 72957
_diffrn_reflns_theta_full 27.50
_diffrn_reflns_theta_max 27.50
_diffrn_reflns_theta_min 1.66
_diffrn_source 'normal-focus sealed tube'
_exptl_absorpt_coefficient_mu 0.145
_exptl_absorpt_correction_T_max 0.992
_exptl_absorpt_correction_T_min 0.877
_exptl_absorpt_correction_type multi-scan
_exptl_absorpt_process_details 'Twinabs v. 2007/5 (Bruker, 2007)'
_exptl_crystal_colour colorless
_exptl_crystal_density_diffrn 1.747
_exptl_crystal_density_method 'not measured'
_exptl_crystal_description blade
_exptl_crystal_F_000 1680
_exptl_crystal_size_max 0.60
_exptl_crystal_size_mid 0.50
_exptl_crystal_size_min 0.08
_refine_diff_density_max 0.313
_refine_diff_density_min -0.273
_refine_diff_density_rms 0.052
_refine_ls_extinction_method none
_refine_ls_goodness_of_fit_ref 1.055
_refine_ls_hydrogen_treatment constr
_refine_ls_matrix_type full
_refine_ls_number_parameters 542
_refine_ls_number_reflns 7224
_refine_ls_number_restraints 0
_refine_ls_restrained_S_all 1.055
_refine_ls_R_factor_all 0.0446
_refine_ls_R_factor_gt 0.0382
_refine_ls_shift/su_max 0.000
_refine_ls_shift/su_mean 0.000
_refine_ls_structure_factor_coef Fsqd
_refine_ls_weighting_details 'calc w=1/[\s^2^(Fo^2^)+(0.0298P)^2^+2.3532P] where P=(Fo^2^+2Fc^2^)/3'
_refine_ls_weighting_scheme calc
_refine_ls_wR_factor_gt 0.0864
_refine_ls_wR_factor_ref 0.0909
_reflns_number_gt 6481
_reflns_number_total 7224
_reflns_threshold_expression I>2\s(I)
_cod_data_source_file b915090k.txt
_cod_data_source_block cmpd3f
_cod_original_sg_symbol_H-M P2(1)/c
_cod_database_code 7104936

loop_
_symmetry_equiv_pos_as_xyz
'x, y, z'
'-x, y+1/2, -z+1/2'
'-x, -y, -z'
'x, -y-1/2, z-1/2'

loop_
_atom_site_label
_atom_site_type_symbol
_atom_site_fract_x
_atom_site_fract_y
_atom_site_fract_z
_atom_site_U_iso_or_equiv
_atom_site_adp_type
_atom_site_occupancy
_atom_site_symmetry_multiplicity
_atom_site_calc_flag
_atom_site_refinement_flags
_atom_site_disorder_assembly
_atom_site_disorder_group
C1 C 0.88586(14) 0.10787(17) 0.11499(7) 0.0148(3) Uani 1 1 d . . .
C2 C 0.98085(15) 0.11506(17) 0.08580(7) 0.0144(3) Uani 1 1 d . . .
C3 C 1.07641(14) 0.05481(17) 0.10357(7) 0.0146(3) Uani 1 1 d . . .
C4 C 1.07451(14) -0.01870(17) 0.15097(7) 0.0152(3) Uani 1 1 d . . .
C5 C 0.98154(14) -0.02777(17) 0.18223(7) 0.0146(3) Uani 1 1 d . . .
C6 C 0.88879(14) 0.03637(17) 0.16348(7) 0.0151(3) Uani 1 1 d . . .
C11 C 0.62169(15) 0.19906(18) 0.08403(7) 0.0189(4) Uani 1 1 d . . .
H11 H 0.5454 0.1853 0.0791 0.023 Uiso 1 1 calc R . .
C13 C 0.77101(16) 0.29408(18) 0.09084(8) 0.0186(4) Uani 1 1 d . . .
H13 H 0.8260 0.3566 0.0928 0.022 Uiso 1 1 calc R . .
C17 C 1.32016(16) 0.02696(19) 0.03883(8) 0.0211(4) Uani 1 1 d . . .
H17 H 1.3766 -0.0185 0.0219 0.025 Uiso 1 1 calc R . .
C19 C 1.23505(16) 0.17680(18) 0.07121(8) 0.0224(4) Uani 1 1 d . . .
H19 H 1.2139 0.2570 0.0838 0.027 Uiso 1 1 calc R . .
C23 C 0.97196(15) -0.08792(19) 0.32168(8) 0.0199(4) Uani 1 1 d . . .
H23 H 0.9661 -0.0628 0.3594 0.024 Uiso 1 1 calc R . .
C25 C 0.98642(16) -0.20477(19) 0.25229(8) 0.0201(4) Uani 1 1 d . . .
H25 H 0.9924 -0.2748 0.2283 0.024 Uiso 1 1 calc R . .
C26 C 0.43686(15) 0.55842(17) 0.10583(7) 0.0150(3) Uani 1 1 d . . .
C27 C 0.53114(15) 0.61584(17) 0.08837(7) 0.0147(3) Uani 1 1 d . . .
C28 C 0.62945(14) 0.60802(17) 0.11839(7) 0.0150(3) Uani 1 1 d . . .
C29 C 0.63198(15) 0.53896(17) 0.16753(7) 0.0154(3) Uani 1 1 d . . .
C30 C 0.54045(15) 0.47872(17) 0.18620(7) 0.0154(3) Uani 1 1 d . . .
C31 C 0.44361(15) 0.48850(17) 0.15446(7) 0.0159(4) Uani 1 1 d . . .
C34 C 0.18633(16) 0.52687(19) 0.03807(8) 0.0219(4) Uani 1 1 d . . .
H34 H 0.1278 0.4805 0.0212 0.026 Uiso 1 1 calc R . .
C36 C 0.27665(16) 0.67923(18) 0.06824(8) 0.0213(4) Uani 1 1 d . . .
H36 H 0.3000 0.7605 0.0791 0.026 Uiso 1 1 calc R . .
C40 C 0.88987(15) 0.69274(18) 0.08558(8) 0.0193(4) Uani 1 1 d . . .
H40 H 0.9652 0.6772 0.0807 0.023 Uiso 1 1 calc R . .
C42 C 0.74259(16) 0.79016(18) 0.08987(8) 0.0193(4) Uani 1 1 d . . .
H42 H 0.6882 0.8534 0.0898 0.023 Uiso 1 1 calc R . .
C46 C 0.50425(15) 0.41674(19) 0.32421(8) 0.0202(4) Uani 1 1 d . . .
H46 H 0.4843 0.4397 0.3607 0.024 Uiso 1 1 calc R . .
C48 C 0.55547(17) 0.30623(19) 0.25838(8) 0.0223(4) Uani 1 1 d . . .
H48 H 0.5788 0.2389 0.2360 0.027 Uiso 1 1 calc R . .
N9 N 0.78947(12) 0.17015(15) 0.09698(6) 0.0155(3) Uani 1 1 d . . .
N10 N 0.69141(13) 0.10701(15) 0.09345(6) 0.0180(3) Uani 1 1 d . . .
N12 N 0.66670(13) 0.31569(16) 0.08185(7) 0.0213(3) Uani 1 1 d . . .
N14 N 0.98435(12) 0.19039(15) 0.03457(6) 0.0153(3) Uani 1 1 d . . .
N15 N 1.17395(12) 0.07234(14) 0.07471(6) 0.0155(3) Uani 1 1 d . . .
N16 N 1.23041(14) -0.02720(15) 0.05473(7) 0.0204(3) Uani 1 1 d . . .
N18 N 1.32742(14) 0.15198(17) 0.04808(8) 0.0266(4) Uani 1 1 d . . .
N20 N 1.17494(13) -0.08319(15) 0.17013(6) 0.0182(3) Uani 1 1 d . . .
N21 N 0.98385(12) -0.08424(15) 0.23566(6) 0.0157(3) Uani 1 1 d . . .
N22 N 0.97346(12) -0.00699(16) 0.28083(6) 0.0184(3) Uani 1 1 d . . .
N24 N 0.97929(14) -0.21032(16) 0.30680(7) 0.0221(4) Uani 1 1 d . . .
N26 N 0.79049(12) 0.03149(15) 0.19713(6) 0.0161(3) Uani 1 1 d . . .
N32 N 0.33637(12) 0.57405(14) 0.07550(6) 0.0156(3) Uani 1 1 d . . .
N33 N 0.27670(13) 0.47307(15) 0.05707(7) 0.0196(3) Uani 1 1 d . . .
N35 N 0.18168(14) 0.65278(17) 0.04402(7) 0.0262(4) Uani 1 1 d . . .
N37 N 0.52248(12) 0.68835(14) 0.03619(6) 0.0151(3) Uani 1 1 d . . .
N38 N 0.72451(12) 0.66791(15) 0.09995(6) 0.0157(3) Uani 1 1 d . . .
N39 N 0.82140(12) 0.60316(15) 0.09799(6) 0.0183(3) Uani 1 1 d . . .
N41 N 0.84579(14) 0.80916(16) 0.08016(7) 0.0219(3) Uani 1 1 d . . .
N43 N 0.73470(13) 0.53153(15) 0.20144(6) 0.0178(3) Uani 1 1 d . . .
N44 N 0.53958(13) 0.42450(15) 0.24033(6) 0.0165(3) Uani 1 1 d . . .
N45 N 0.50481(13) 0.49797(16) 0.28310(6) 0.0190(3) Uani 1 1 d . . .
N47 N 0.53393(14) 0.29806(16) 0.31148(7) 0.0228(4) Uani 1 1 d . . .
N49 N 0.34372(13) 0.42914(16) 0.17416(6) 0.0198(3) Uani 1 1 d . . .
O1 O 1.00480(12) 0.30217(13) 0.04130(6) 0.0225(3) Uani 1 1 d . . .
O2 O 0.97043(11) 0.13696(13) -0.00935(5) 0.0211(3) Uani 1 1 d . . .
O3 O 1.25647(11) -0.01843(14) 0.17726(6) 0.0239(3) Uani 1 1 d . . .
O4 O 1.16919(12) -0.19601(13) 0.17652(6) 0.0251(3) Uani 1 1 d . . .
O5 O 0.75651(11) 0.13123(13) 0.21375(6) 0.0222(3) Uani 1 1 d . . .
O6 O 0.75287(11) -0.07214(13) 0.20552(5) 0.0204(3) Uani 1 1 d . . .
O7 O 0.50347(12) 0.80056(12) 0.04130(6) 0.0218(3) Uani 1 1 d . . .
O8 O 0.53137(11) 0.63240(13) -0.00715(5) 0.0214(3) Uani 1 1 d . . .
O9 O 0.77198(12) 0.62996(13) 0.21954(6) 0.0238(3) Uani 1 1 d . . .
O10 O 0.77283(11) 0.42735(13) 0.20877(5) 0.0208(3) Uani 1 1 d . . .
O11 O 0.26524(11) 0.49756(15) 0.17921(6) 0.0283(3) Uani 1 1 d . . .
O12 O 0.34838(12) 0.31702(14) 0.18304(6) 0.0286(3) Uani 1 1 d . . .

loop_
_atom_site_aniso_label
_atom_site_aniso_U_11
_atom_site_aniso_U_22
_atom_site_aniso_U_33
_atom_site_aniso_U_23
_atom_site_aniso_U_13
_atom_site_aniso_U_12
C1 0.0151(8) 0.0134(9) 0.0156(8) -0.0006(7) -0.0020(6) -0.0014(7)
C2 0.0180(9) 0.0126(8) 0.0125(8) -0.0011(6) -0.0007(6) -0.0017(6)
C3 0.0160(8) 0.0142(9) 0.0136(8) -0.0024(6) 0.0009(6) -0.0012(7)
C4 0.0157(8) 0.0128(9) 0.0168(8) -0.0020(7) -0.0024(6) -0.0001(7)
C5 0.0174(9) 0.0118(8) 0.0143(8) 0.0012(7) -0.0011(6) -0.0014(7)
C6 0.0162(8) 0.0144(9) 0.0147(8) -0.0011(7) 0.0020(6) -0.0018(7)
C11 0.0177(9) 0.0221(10) 0.0166(9) 0.0008(7) -0.0010(7) 0.0009(7)
C13 0.0214(9) 0.0158(9) 0.0187(9) 0.0017(7) 0.0002(7) 0.0007(7)
C17 0.0175(9) 0.0243(10) 0.0220(9) 0.0005(8) 0.0057(7) 0.0036(8)
C19 0.0224(9) 0.0154(9) 0.0296(11) -0.0002(8) 0.0048(8) -0.0025(7)
C23 0.0185(9) 0.0261(10) 0.0152(9) 0.0033(7) 0.0011(7) 0.0033(7)
C25 0.0209(9) 0.0176(9) 0.0218(9) 0.0029(7) 0.0001(7) 0.0004(7)
C26 0.0163(8) 0.0132(8) 0.0155(8) -0.0015(7) 0.0001(6) 0.0021(7)
C27 0.0183(9) 0.0127(8) 0.0132(8) -0.0001(6) 0.0008(6) 0.0024(7)
C28 0.0153(8) 0.0139(9) 0.0160(8) -0.0004(6) 0.0026(6) 0.0004(7)
C29 0.0171(8) 0.0146(9) 0.0144(8) -0.0007(7) -0.0015(6) 0.0014(7)
C30 0.0185(9) 0.0138(9) 0.0140(8) 0.0007(6) 0.0011(7) 0.0028(7)
C31 0.0164(9) 0.0141(9) 0.0173(9) -0.0005(7) 0.0026(7) -0.0003(7)
C34 0.0189(9) 0.0240(10) 0.0226(9) 0.0000(8) -0.0031(7) -0.0035(8)
C36 0.0213(9) 0.0165(10) 0.0260(10) -0.0006(7) -0.0015(7) 0.0022(7)
C40 0.0171(9) 0.0219(10) 0.0191(9) 0.0000(7) 0.0018(7) -0.0021(7)
C42 0.0227(9) 0.0152(9) 0.0202(9) 0.0011(7) 0.0018(7) -0.0008(7)
C46 0.0180(9) 0.0278(10) 0.0149(9) 0.0016(8) 0.0018(7) -0.0005(8)
C48 0.0277(10) 0.0170(10) 0.0222(9) 0.0035(7) 0.0017(8) 0.0025(8)
N9 0.0149(7) 0.0164(8) 0.0152(7) 0.0010(6) -0.0001(6) -0.0005(6)
N10 0.0153(7) 0.0190(8) 0.0194(8) 0.0005(6) -0.0012(6) -0.0017(6)
N12 0.0198(8) 0.0195(9) 0.0243(8) 0.0011(7) -0.0012(6) 0.0032(6)
N14 0.0132(7) 0.0170(8) 0.0155(7) 0.0019(6) -0.0001(5) -0.0004(6)
N15 0.0151(7) 0.0150(8) 0.0165(7) -0.0009(6) 0.0000(6) 0.0007(6)
N16 0.0217(8) 0.0164(8) 0.0232(8) -0.0029(6) 0.0038(6) 0.0027(6)
N18 0.0214(9) 0.0226(9) 0.0363(10) 0.0007(7) 0.0074(7) -0.0016(7)
N20 0.0178(8) 0.0217(8) 0.0150(7) 0.0024(6) 0.0019(6) 0.0045(6)
N21 0.0166(7) 0.0149(8) 0.0155(7) 0.0010(6) -0.0003(6) -0.0005(6)
N22 0.0172(8) 0.0219(8) 0.0160(8) -0.0011(6) 0.0010(6) 0.0009(6)
N24 0.0233(8) 0.0212(9) 0.0219(8) 0.0067(7) 0.0010(6) 0.0015(6)
N26 0.0154(7) 0.0174(8) 0.0156(7) 0.0016(6) -0.0010(6) 0.0008(6)
N32 0.0167(7) 0.0148(7) 0.0152(7) -0.0005(6) 0.0003(6) -0.0008(6)
N33 0.0193(8) 0.0170(8) 0.0224(8) -0.0016(6) -0.0011(6) -0.0041(6)
N35 0.0199(8) 0.0239(9) 0.0343(10) 0.0005(7) -0.0048(7) 0.0019(7)
N37 0.0144(7) 0.0154(8) 0.0154(7) 0.0017(6) 0.0010(5) -0.0006(6)
N38 0.0150(7) 0.0170(8) 0.0151(7) 0.0011(6) 0.0009(6) 0.0011(6)
N39 0.0140(7) 0.0196(8) 0.0213(8) 0.0012(6) 0.0005(6) 0.0020(6)
N41 0.0204(8) 0.0198(8) 0.0258(9) 0.0006(7) 0.0041(6) -0.0021(6)
N43 0.0175(7) 0.0211(8) 0.0148(7) 0.0025(6) 0.0011(6) -0.0010(6)
N44 0.0177(8) 0.0168(8) 0.0150(7) 0.0014(6) 0.0019(6) -0.0007(6)
N45 0.0199(8) 0.0209(8) 0.0163(7) -0.0001(6) 0.0029(6) 0.0023(6)
N47 0.0239(9) 0.0237(9) 0.0209(8) 0.0057(7) 0.0022(6) -0.0009(7)
N49 0.0178(8) 0.0258(9) 0.0156(7) 0.0035(6) 0.0001(6) -0.0041(7)
O1 0.0278(7) 0.0161(7) 0.0233(7) 0.0033(5) -0.0022(5) -0.0052(6)
O2 0.0262(7) 0.0223(8) 0.0147(6) -0.0021(5) -0.0002(5) 0.0023(6)
O3 0.0163(7) 0.0342(8) 0.0212(7) 0.0037(6) -0.0007(5) -0.0013(6)
O4 0.0289(8) 0.0195(7) 0.0271(8) 0.0055(6) 0.0036(6) 0.0077(6)
O5 0.0236(7) 0.0202(7) 0.0230(7) 0.0004(5) 0.0046(5) 0.0053(6)
O6 0.0204(7) 0.0195(7) 0.0215(7) 0.0042(5) 0.0011(5) -0.0039(5)
O7 0.0276(7) 0.0148(7) 0.0231(7) 0.0034(5) 0.0039(5) 0.0052(6)
O8 0.0276(7) 0.0216(7) 0.0151(6) -0.0020(5) 0.0016(5) -0.0026(6)
O9 0.0248(7) 0.0225(7) 0.0238(7) 0.0003(6) -0.0036(6) -0.0065(6)
O10 0.0206(7) 0.0207(7) 0.0210(7) 0.0048(5) 0.0004(5) 0.0038(5)
O11 0.0169(7) 0.0443(10) 0.0241(7) 0.0063(6) 0.0043(5) 0.0052(6)
O12 0.0304(8) 0.0242(8) 0.0309(8) 0.0076(6) -0.0006(6) -0.0098(6)

loop_
_atom_type_symbol
_atom_type_description
_atom_type_scat_dispersion_real
_atom_type_scat_dispersion_imag
_atom_type_scat_source
C C 0.0033 0.0016 'International Tables Vol C Tables 4.2.6.8 and 6.1.1.4'
H H 0.0000 0.0000 'International Tables Vol C Tables 4.2.6.8 and 6.1.1.4'
N N 0.0061 0.0033 'International Tables Vol C Tables 4.2.6.8 and 6.1.1.4'
O O 0.0106 0.0060 'International Tables Vol C Tables 4.2.6.8 and 6.1.1.4'

loop_
_geom_angle_atom_site_label_1
_geom_angle_atom_site_label_2
_geom_angle_atom_site_label_3
_geom_angle
_geom_angle_site_symmetry_1
_geom_angle_site_symmetry_3
_geom_angle_publ_flag
C2 C1 C6 117.32(16) . . ?
C2 C1 N9 122.00(16) . . ?
C6 C1 N9 120.68(16) . . ?
C1 C2 C3 122.30(16) . . ?
C1 C2 N14 120.38(16) . . ?
C3 C2 N14 117.31(15) . . ?
C4 C3 C2 118.37(16) . . ?
C4 C3 N15 121.24(16) . . ?
C2 C3 N15 120.36(16) . . ?
C3 C4 C5 121.54(16) . . ?
C3 C4 N20 118.92(15) . . ?
C5 C4 N20 119.46(15) . . ?
C6 C5 C4 117.91(16) . . ?
C6 C5 N21 119.44(15) . . ?
C4 C5 N21 121.99(16) . . ?
C5 C6 C1 122.48(16) . . ?
C5 C6 N26 118.71(15) . . ?
C1 C6 N26 118.78(16) . . ?
N10 C11 N12 115.46(17) . . ?
N10 C11 H11 122.3 . . ?
N12 C11 H11 122.3 . . ?
N12 C13 N9 110.45(17) . . ?
N12 C13 H13 124.8 . . ?
N9 C13 H13 124.8 . . ?
N16 C17 N18 115.96(17) . . ?
N16 C17 H17 122.0 . . ?
N18 C17 H17 122.0 . . ?
N18 C19 N15 110.45(17) . . ?
N18 C19 H19 124.8 . . ?
N15 C19 H19 124.8 . . ?
N22 C23 N24 115.94(17) . . ?
N22 C23 H23 122.0 . . ?
N24 C23 H23 122.0 . . ?
N24 C25 N21 109.58(17) . . ?
N24 C25 H25 125.2 . . ?
N21 C25 H25 125.2 . . ?
C31 C26 C27 118.07(17) . . ?
C31 C26 N32 121.25(16) . . ?
C27 C26 N32 120.67(16) . . ?
C28 C27 C26 122.33(17) . . ?
C28 C27 N37 120.47(16) . . ?
C26 C27 N37 117.19(15) . . ?
C27 C28 C29 117.65(16) . . ?
C27 C28 N38 121.38(16) . . ?
C29 C28 N38 120.97(16) . . ?
C30 C29 C28 122.07(17) . . ?
C30 C29 N43 118.79(15) . . ?
C28 C29 N43 119.13(16) . . ?
C29 C30 C31 118.26(16) . . ?
C29 C30 N44 121.40(16) . . ?
C31 C30 N44 119.63(16) . . ?
C26 C31 C30 121.59(17) . . ?
C26 C31 N49 118.69(16) . . ?
C30 C31 N49 119.63(16) . . ?
N33 C34 N35 115.93(18) . . ?
N33 C34 H34 122.0 . . ?
N35 C34 H34 122.0 . . ?
N35 C36 N32 110.13(18) . . ?
N35 C36 H36 124.9 . . ?
N32 C36 H36 124.9 . . ?
N39 C40 N41 115.75(17) . . ?
N39 C40 H40 122.1 . . ?
N41 C40 H40 122.1 . . ?
N41 C42 N38 110.39(17) . . ?
N41 C42 H42 124.8 . . ?
N38 C42 H42 124.8 . . ?
N45 C46 N47 116.10(16) . . ?
N45 C46 H46 122.0 . . ?
N47 C46 H46 122.0 . . ?
N47 C48 N44 109.98(18) . . ?
N47 C48 H48 125.0 . . ?
N44 C48 H48 125.0 . . ?
C13 N9 N10 109.43(15) . . ?
C13 N9 C1 129.18(16) . . ?
N10 N9 C1 120.32(15) . . ?
C11 N10 N9 101.62(15) . . ?
C13 N12 C11 103.01(16) . . ?
O2 N14 O1 126.65(15) . . ?
O2 N14 C2 117.53(15) . . ?
O1 N14 C2 115.78(14) . . ?
C19 N15 N16 109.53(15) . . ?
C19 N15 C3 128.34(16) . . ?
N16 N15 C3 121.07(15) . . ?
C17 N16 N15 101.46(15) . . ?
C19 N18 C17 102.55(17) . . ?
O4 N20 O3 126.50(17) . . ?
O4 N20 C4 116.93(16) . . ?
O3 N20 C4 116.56(15) . . ?
C25 N21 N22 110.13(15) . . ?
C25 N21 C5 132.40(16) . . ?
N22 N21 C5 117.26(15) . . ?
C23 N22 N21 101.36(15) . . ?
C25 N24 C23 102.99(16) . . ?
O5 N26 O6 127.30(15) . . ?
O5 N26 C6 116.37(15) . . ?
O6 N26 C6 116.33(15) . . ?
C36 N32 N33 109.70(15) . . ?
C36 N32 C26 128.38(16) . . ?
N33 N32 C26 121.04(15) . . ?
C34 N33 N32 101.42(15) . . ?
C36 N35 C34 102.77(17) . . ?
O8 N37 O7 126.39(15) . . ?
O8 N37 C27 117.65(15) . . ?
O7 N37 C27 115.92(14) . . ?
C42 N38 N39 109.51(15) . . ?
C42 N38 C28 129.61(16) . . ?
N39 N38 C28 120.24(15) . . ?
C40 N39 N38 101.48(15) . . ?
C42 N41 C40 102.86(16) . . ?
O10 N43 O9 127.03(16) . . ?
O10 N43 C29 116.30(16) . . ?
O9 N43 C29 116.68(16) . . ?
C48 N44 N45 110.01(15) . . ?
C48 N44 C30 132.02(16) . . ?
N45 N44 C30 117.51(15) . . ?
C46 N45 N44 101.11(15) . . ?
C48 N47 C46 102.79(16) . . ?
O11 N49 O12 127.28(17) . . ?
O11 N49 C31 116.19(16) . . ?
O12 N49 C31 116.53(16) . . ?

loop_
_geom_bond_atom_site_label_1
_geom_bond_atom_site_label_2
_geom_bond_distance
_geom_bond_site_symmetry_2
_geom_bond_publ_flag
C1 C2 1.385(2) . ?
C1 C6 1.393(2) . ?
C1 N9 1.410(2) . ?
C2 C3 1.390(3) . ?
C2 N14 1.473(2) . ?
C3 C4 1.385(2) . ?
C3 N15 1.418(2) . ?
C4 C5 1.392(2) . ?
C4 N20 1.470(2) . ?
C5 C6 1.388(3) . ?
C5 N21 1.418(2) . ?
C6 N26 1.478(2) . ?
C11 N10 1.318(2) . ?
C11 N12 1.367(2) . ?
C11 H11 0.9500 . ?
C13 N12 1.309(2) . ?
C13 N9 1.354(2) . ?
C13 H13 0.9500 . ?
C17 N16 1.314(2) . ?
C17 N18 1.360(3) . ?
C17 H17 0.9500 . ?
C19 N18 1.308(3) . ?
C19 N15 1.351(2) . ?
C19 H19 0.9500 . ?
C23 N22 1.310(2) . ?
C23 N24 1.363(3) . ?
C23 H23 0.9500 . ?
C25 N24 1.316(2) . ?
C25 N21 1.351(3) . ?
C25 H25 0.9500 . ?
C26 C31 1.387(2) . ?
C26 C27 1.388(2) . ?
C26 N32 1.416(2) . ?
C27 C28 1.382(3) . ?
C27 N37 1.474(2) . ?
C28 C29 1.392(2) . ?
C28 N38 1.416(2) . ?
C29 C30 1.384(3) . ?
C29 N43 1.475(2) . ?
C30 C31 1.389(3) . ?
C30 N44 1.424(2) . ?
C31 N49 1.474(2) . ?
C34 N33 1.314(3) . ?
C34 N35 1.358(3) . ?
C34 H34 0.9500 . ?
C36 N35 1.312(3) . ?
C36 N32 1.351(2) . ?
C36 H36 0.9500 . ?
C40 N39 1.317(2) . ?
C40 N41 1.363(2) . ?
C40 H40 0.9500 . ?
C42 N41 1.311(3) . ?
C42 N38 1.351(2) . ?
C42 H42 0.9500 . ?
C46 N45 1.316(2) . ?
C46 N47 1.360(3) . ?
C46 H46 0.9500 . ?
C48 N47 1.315(2) . ?
C48 N44 1.351(3) . ?
C48 H48 0.9500 . ?
N9 N10 1.379(2) . ?
N14 O2 1.206(2) . ?
N14 O1 1.232(2) . ?
N15 N16 1.368(2) . ?
N20 O4 1.220(2) . ?
N20 O3 1.223(2) . ?
N21 N22 1.374(2) . ?
N26 O5 1.219(2) . ?
N26 O6 1.222(2) . ?
N32 N33 1.369(2) . ?
N37 O8 1.209(2) . ?
N37 O7 1.231(2) . ?
N38 N39 1.378(2) . ?
N43 O10 1.220(2) . ?
N43 O9 1.222(2) . ?
N44 N45 1.375(2) . ?
N49 O11 1.219(2) . ?
N49 O12 1.221(2) . ?
